data_7705874
loop_
_publ_author_name
'Yu, Shan-Shan'
'Zhao, Hai-Rong'
'Zhang, Hui'
'Duan, Hai-Bao'

_publ_section_title
;
 Two chiral haloplumbate hybrids with thermochromism luminescence and
 application potential as luminescent thermometers.
;
_journal_issue 46
_journal_name_full 'Dalton transactions (Cambridge, England : 2003)'
_journal_page_first 16643
_journal_page_last 16648
_journal_paper_doi 10.1039/d0dt02261f
_journal_volume 49
_journal_year 2020
_chemical_absolute_configuration ad
_chemical_formula_moiety 'Cl4 Pb, C6 H16 N2'
_chemical_formula_sum 'C6 H16 Cl4 N2 Pb'
_chemical_formula_weight 465.20
_space_group_crystal_system orthorhombic
_space_group_IT_number 19
_space_group_name_Hall 'P 2ac 2ab'
_space_group_name_H-M_alt 'P 21 21 21'
_atom_sites_solution_hydrogens geom
_atom_sites_solution_primary dual
_audit_creation_date 2019-03-21
_audit_creation_method
;
Olex2 1.2
(compiled 2018.05.29 svn.r3508 for OlexSys, GUI svn.r5506)
;
_audit_update_record
;
2020-06-23 deposited with the CCDC.	2020-10-29 downloaded from the CCDC.
;
_cell_angle_alpha 90
_cell_angle_beta 90
_cell_angle_gamma 90
_cell_formula_units_Z 4
_cell_length_a 7.7465(6)
_cell_length_b 13.5915(9)
_cell_length_c 16.9107(11)
_cell_measurement_reflns_used 3210
_cell_measurement_temperature 100.00(10)
_cell_measurement_theta_max 28.9010
_cell_measurement_theta_min 2.8380
_cell_volume 1780.5(2)
_computing_cell_refinement 'CrysAlisPro 1.171.38.43f (Rigaku OD, 2015)'
_computing_data_collection 'CrysAlisPro 1.171.38.43f (Rigaku OD, 2015)'
_computing_data_reduction 'CrysAlisPro 1.171.38.43f (Rigaku OD, 2015)'
_computing_molecular_graphics 'Olex2 (Dolomanov et al., 2009)'
_computing_publication_material 'Olex2 (Dolomanov et al., 2009)'
_computing_structure_refinement 'ShelXL (Sheldrick, 2015)'
_computing_structure_solution 'ShelXT (Sheldrick, 2015)'
_diffrn_ambient_environment N~2~
_diffrn_ambient_temperature 100.00(10)
_diffrn_detector 'CCD plate'
_diffrn_detector_area_resol_mean 5.2684
_diffrn_detector_type AtlasS2
_diffrn_measured_fraction_theta_full 1.000
_diffrn_measured_fraction_theta_max 1.000
_diffrn_measurement_details
;
List of Runs (angles in degrees, time in seconds):

  # Type    Start    End  Width  t~exp~   \w     \q     \k     \f   Frames
#--------------------------------------------------------------------------
  1  \w    -38.00  68.00   1.00    2.67    --  -11.59  19.00 120.00  106
  2  \w     26.00  59.00   1.00    2.67    --   11.74  37.00-180.00   33
;
_diffrn_measurement_device 'four-circle diffractometer'
_diffrn_measurement_device_type 'SuperNova, Dual, Cu at zero, AtlasS2'
_diffrn_measurement_method '\w scans'
_diffrn_orient_matrix_type 'CrysAlisPro convention (1999,Acta A55,543-557)'
_diffrn_orient_matrix_UB_11 -0.0225631000
_diffrn_orient_matrix_UB_12 -0.0349095000
_diffrn_orient_matrix_UB_13 -0.0294116000
_diffrn_orient_matrix_UB_21 -0.0341916000
_diffrn_orient_matrix_UB_22 -0.0314779000
_diffrn_orient_matrix_UB_23 0.0295863000
_diffrn_orient_matrix_UB_31 -0.0818747000
_diffrn_orient_matrix_UB_32 0.0227482000
_diffrn_orient_matrix_UB_33 -0.0041695000
_diffrn_radiation_monochromator mirror
_diffrn_radiation_probe x-ray
_diffrn_radiation_type MoK\a
_diffrn_radiation_wavelength 0.71073
_diffrn_reflns_av_R_equivalents 0.0418
_diffrn_reflns_av_unetI/netI 0.0760
_diffrn_reflns_Laue_measured_fraction_full 1.000
_diffrn_reflns_Laue_measured_fraction_max 1.000
_diffrn_reflns_limit_h_max 8
_diffrn_reflns_limit_h_min -9
_diffrn_reflns_limit_k_max 13
_diffrn_reflns_limit_k_min -16
_diffrn_reflns_limit_l_max 20
_diffrn_reflns_limit_l_min -20
_diffrn_reflns_number 5525
_diffrn_reflns_point_group_measured_fraction_full 0.951
_diffrn_reflns_point_group_measured_fraction_max 0.951
_diffrn_reflns_theta_full 24.995
_diffrn_reflns_theta_max 24.995
_diffrn_reflns_theta_min 1.922
_diffrn_source 'micro-focus sealed X-ray tube'
_diffrn_source_type 'SuperNova (Mo) X-ray Source'
_exptl_absorpt_coefficient_mu 10.049
_exptl_absorpt_correction_T_max 1.00000
_exptl_absorpt_correction_T_min 0.30843
_exptl_absorpt_correction_type multi-scan
_exptl_absorpt_process_details
;
CrysAlisPro 1.171.38.43f (Rigaku Oxford Diffraction, 2015)
Empirical absorption correction using spherical harmonics,
 implemented in SCALE3 ABSPACK scaling algorithm.
;
_exptl_crystal_colour colourless
_exptl_crystal_colour_primary colourless
_exptl_crystal_density_diffrn 1.735
_exptl_crystal_description block
_exptl_crystal_F_000 864
_exptl_crystal_size_max 0.11
_exptl_crystal_size_mid 0.1
_exptl_crystal_size_min 0.08
_refine_diff_density_max 2.415
_refine_diff_density_min -4.556
_refine_diff_density_rms 0.339
_refine_ls_abs_structure_details
;
 Refined as an inversion twin.
;
_refine_ls_abs_structure_Flack 0.107(16)
_refine_ls_extinction_method none
_refine_ls_goodness_of_fit_ref 1.110
_refine_ls_hydrogen_treatment constr
_refine_ls_matrix_type full
_refine_ls_number_parameters 121
_refine_ls_number_reflns 2978
_refine_ls_number_restraints 55
_refine_ls_restrained_S_all 1.100
_refine_ls_R_factor_all 0.0679
_refine_ls_R_factor_gt 0.0641
_refine_ls_shift/su_max 0.001
_refine_ls_shift/su_mean 0.000
_refine_ls_structure_factor_coef Fsqd
_refine_ls_weighting_details 'w=1/[\s^2^(Fo^2^)+(0.0279P)^2^+94.4011P] where P=(Fo^2^+2Fc^2^)/3'
_refine_ls_weighting_scheme calc
_refine_ls_wR_factor_gt 0.1431
_refine_ls_wR_factor_ref 0.1477
_reflns_Friedel_coverage 0.642
_reflns_Friedel_fraction_full 0.884
_reflns_Friedel_fraction_max 0.884
_reflns_number_gt 2850
_reflns_number_total 2978
_reflns_threshold_expression 'I > 2\s(I)'
_cod_data_source_file d0dt02261f2.cif
_cod_data_source_block 03-2
_cod_database_code 7705874
_shelx_shelxl_version_number 2018/3
_shelx_space_group_comment
;
The symmetry employed for this shelxl refinement is uniquely defined
by the following loop, which should always be used as a source of
symmetry information in preference to the above space-group names.
They are only intended as comments.
;
_shelx_estimated_absorpt_t_max 0.500
_shelx_estimated_absorpt_t_min 0.404
_reflns_odcompleteness_completeness 99.91
_reflns_odcompleteness_iscentric 1
_reflns_odcompleteness_theta 26.32
_olex2_refinement_description
;
1. Twinned data refinement
 Scales: 0.893(16)
 0.107(16)
2. Fixed Uiso
 At 1.2 times of:
  All C(H) groups, All C(H,H) groups, All N(H,H,H) groups
3. Rigid bond restraints
 C1, C2
 with sigma for 1-2 distances of 0.01 and sigma for 1-3 distances of 0.01
4. Uiso/Uaniso restraints and constraints
C1 \\sim C2: within 2A with sigma of 0.002 and sigma for terminal atoms of 0.004
Uanis(C1) \\sim Ueq, Uanis(C2) \\sim Ueq, Uanis(C3) \\sim Ueq, Uanis(C4) \\sim
Ueq, Uanis(C5) \\sim Ueq, Uanis(C6) \\sim Ueq: with sigma of 0.002 and sigma
for terminal atoms of 0.004
Uanis(N1) \\sim Ueq, Uanis(N2) \\sim Ueq: with sigma of 0.002 and sigma for
terminal atoms of 0.004
5.a Ternary CH refined with riding coordinates:
 C6(H6), C1(H1)
5.b Secondary CH2 refined with riding coordinates:
 C5(H5A,H5B), C3(H3A,H3B), C4(H4A,H4B), C2(H2D,H2E)
5.c Idealised Me refined as rotating group:
 N2(H2A,H2B,H2C), N1(H1A,H1B,H1C)
;
_olex2_date_sample_data_collection 2019-03-21
_olex2_submission_special_instructions 'No special instructions were received'
_oxdiff_exptl_absorpt_empirical_details
;
Empirical correction (ABSPACK) includes:
- Absorption correction using spherical harmonics
- Frame scaling
;
_oxdiff_exptl_absorpt_empirical_full_max 2.107
_oxdiff_exptl_absorpt_empirical_full_min 0.701

loop_
_space_group_symop_operation_xyz
'x, y, z'
'-x+1/2, -y, z+1/2'
'-x, y+1/2, -z+1/2'
'x+1/2, -y+1/2, -z'

loop_
_atom_site_label
_atom_site_type_symbol
_atom_site_fract_x
_atom_site_fract_y
_atom_site_fract_z
_atom_site_U_iso_or_equiv
_atom_site_adp_type
_atom_site_occupancy
_atom_site_site_symmetry_order
_atom_site_calc_flag
_atom_site_refinement_flags_posn
_atom_site_refinement_flags_adp
_atom_site_refinement_flags_occupancy
_atom_site_disorder_assembly
_atom_site_disorder_group
Pb01 Pb 0.30688(7) 0.70277(3) 0.37667(3) 0.01153(10) Uani 1 1 d . . . . .
Cl1 Cl -0.0079(5) 0.6598(3) 0.3055(2) 0.0222(10) Uani 1 1 d . . . . .
Cl2 Cl 0.4723(5) 0.6530(3) 0.24474(19) 0.0164(9) Uani 1 1 d . . . . .
Cl3 Cl 0.3241(5) 0.5071(2) 0.4332(2) 0.0207(9) Uani 1 1 d . . . . .
Cl4 Cl 0.6429(5) 0.7361(3) 0.4569(2) 0.0268(11) Uani 1 1 d . . . . .
C6 C 0.8061(17) 0.4365(8) 0.3861(7) 0.0068(12) Uani 1 1 d . U . . .
H6 H 0.922522 0.434356 0.363485 0.008 Uiso 1 1 calc R . . . .
N2 N 0.7034(16) 0.5085(8) 0.3411(6) 0.0136(19) Uani 1 1 d . U . . .
H2A H 0.681586 0.484864 0.293061 0.016 Uiso 1 1 calc GR . . . .
H2B H 0.762301 0.564531 0.336872 0.016 Uiso 1 1 calc GR . . . .
H2C H 0.604372 0.519788 0.366186 0.016 Uiso 1 1 calc GR . . . .
C5 C 0.7214(17) 0.3366(9) 0.3732(9) 0.0163(12) Uani 1 1 d . U . . .
H5A H 0.600949 0.339819 0.388743 0.020 Uiso 1 1 calc R . . . .
H5B H 0.726254 0.319490 0.317564 0.020 Uiso 1 1 calc R . . . .
C3 C 0.821(2) 0.2833(11) 0.5096(8) 0.0220(13) Uani 1 1 d . U . . .
H3A H 0.706052 0.285297 0.531966 0.026 Uiso 1 1 calc R . . . .
H3B H 0.886908 0.233025 0.537069 0.026 Uiso 1 1 calc R . . . .
C1 C 0.8209(19) 0.4632(9) 0.4730(7) 0.0079(7) Uani 1 1 d . U . . .
H1 H 0.704310 0.472651 0.494193 0.009 Uiso 1 1 calc R . . . .
C4 C 0.812(2) 0.2593(11) 0.4209(9) 0.0250(13) Uani 1 1 d . U . . .
H4A H 0.928187 0.251261 0.400687 0.030 Uiso 1 1 calc R . . . .
H4B H 0.752055 0.197131 0.414113 0.030 Uiso 1 1 calc R . . . .
N1 N 0.9194(15) 0.5556(8) 0.4848(7) 0.0103(19) Uani 1 1 d . U . . .
H1A H 0.852727 0.606821 0.472934 0.012 Uiso 1 1 calc GR . . . .
H1B H 1.011792 0.555533 0.453497 0.012 Uiso 1 1 calc GR . . . .
H1C H 0.952911 0.559853 0.535024 0.012 Uiso 1 1 calc GR . . . .
C2 C 0.9074(17) 0.3815(9) 0.5192(8) 0.0083(7) Uani 1 1 d . U . . .
H2D H 1.026549 0.376086 0.502135 0.010 Uiso 1 1 calc R . . . .
H2E H 0.907820 0.398890 0.574849 0.010 Uiso 1 1 calc R . . . .

loop_
_atom_site_aniso_label
_atom_site_aniso_U_11
_atom_site_aniso_U_22
_atom_site_aniso_U_33
_atom_site_aniso_U_23
_atom_site_aniso_U_13
_atom_site_aniso_U_12
Pb01 0.0236(2) 0.00498(17) 0.00601(17) 0.0000(2) 0.0004(2) 0.0038(2)
Cl1 0.033(2) 0.0148(16) 0.0187(17) -0.0043(16) -0.0035(17) -0.0069(17)
Cl2 0.0305(19) 0.0151(16) 0.0035(14) 0.0032(14) 0.0015(15) 0.0074(16)
Cl3 0.0247(18) 0.0126(15) 0.0247(16) 0.0116(15) 0.0080(17) 0.0061(18)
Cl4 0.027(2) 0.039(2) 0.0146(17) -0.0081(17) -0.0065(15) 0.0196(17)
C6 0.0072(18) 0.0070(18) 0.0062(18) -0.0001(15) -0.0006(15) 0.0006(15)
N2 0.016(3) 0.013(3) 0.012(3) 0.000(3) -0.003(3) -0.002(3)
C5 0.0165(18) 0.0162(18) 0.0160(18) 0.0001(15) -0.0002(15) -0.0010(15)
C3 0.0218(19) 0.0226(19) 0.0218(19) 0.0007(15) -0.0003(15) 0.0000(15)
C1 0.0080(12) 0.0078(12) 0.0080(12) 0.0004(11) 0.0000(11) 0.0003(11)
C4 0.0260(19) 0.0242(19) 0.0248(19) -0.0003(15) 0.0005(15) 0.0001(15)
N1 0.013(3) 0.009(3) 0.009(3) 0.003(3) -0.003(3) 0.000(3)
C2 0.0084(12) 0.0082(12) 0.0084(12) 0.0006(11) 0.0000(11) 0.0002(11)

loop_
_atom_type_symbol
_atom_type_description
_atom_type_scat_dispersion_real
_atom_type_scat_dispersion_imag
_atom_type_scat_source
C C 0.0033 0.0016 'International Tables Vol C Tables 4.2.6.8 and 6.1.1.4'
H H 0.0000 0.0000 'International Tables Vol C Tables 4.2.6.8 and 6.1.1.4'
Cl Cl 0.1484 0.1585 'International Tables Vol C Tables 4.2.6.8 and 6.1.1.4'
N N 0.0061 0.0033 'International Tables Vol C Tables 4.2.6.8 and 6.1.1.4'
Pb Pb -3.3944 10.1111 'International Tables Vol C Tables 4.2.6.8 and 6.1.1.4'

loop_
_geom_angle_atom_site_label_1
_geom_angle_atom_site_label_2
_geom_angle_atom_site_label_3
_geom_angle
_geom_angle_site_symmetry_1
_geom_angle_site_symmetry_3
_geom_angle_publ_flag
Cl1 Pb01 Cl3 89.44(11) . . ?
Cl1 Pb01 Cl4 176.44(11) . . ?
Cl2 Pb01 Cl1 90.36(12) . . ?
Cl2 Pb01 Cl3 91.25(11) . . ?
Cl2 Pb01 Cl4 89.98(11) . . ?
Cl3 Pb01 Cl4 87.01(11) . . ?
N2 C6 H6 108.4 . . ?
N2 C6 C5 106.6(10) . . ?
N2 C6 C1 112.4(10) . . ?
C5 C6 H6 108.4 . . ?
C1 C6 H6 108.4 . . ?
C1 C6 C5 112.6(11) . . ?
C6 N2 H2A 109.5 . . ?
C6 N2 H2B 109.5 . . ?
C6 N2 H2C 109.5 . . ?
H2A N2 H2B 109.5 . . ?
H2A N2 H2C 109.5 . . ?
H2B N2 H2C 109.5 . . ?
C6 C5 H5A 109.6 . . ?
C6 C5 H5B 109.6 . . ?
H5A C5 H5B 108.1 . . ?
C4 C5 C6 110.3(12) . . ?
C4 C5 H5A 109.6 . . ?
C4 C5 H5B 109.6 . . ?
H3A C3 H3B 108.4 . . ?
C4 C3 H3A 110.0 . . ?
C4 C3 H3B 110.0 . . ?
C2 C3 H3A 110.0 . . ?
C2 C3 H3B 110.0 . . ?
C2 C3 C4 108.4(12) . . ?
C6 C1 H1 108.4 . . ?
N1 C1 C6 111.8(10) . . ?
N1 C1 H1 108.4 . . ?
N1 C1 C2 108.9(11) . . ?
C2 C1 C6 110.9(10) . . ?
C2 C1 H1 108.4 . . ?
C5 C4 C3 113.5(13) . . ?
C5 C4 H4A 108.9 . . ?
C5 C4 H4B 108.9 . . ?
C3 C4 H4A 108.9 . . ?
C3 C4 H4B 108.9 . . ?
H4A C4 H4B 107.7 . . ?
C1 N1 H1A 109.5 . . ?
C1 N1 H1B 109.5 . . ?
C1 N1 H1C 109.5 . . ?
H1A N1 H1B 109.5 . . ?
H1A N1 H1C 109.5 . . ?
H1B N1 H1C 109.5 . . ?
C3 C2 C1 113.6(11) . . ?
C3 C2 H2D 108.8 . . ?
C3 C2 H2E 108.8 . . ?
C1 C2 H2D 108.8 . . ?
C1 C2 H2E 108.8 . . ?
H2D C2 H2E 107.7 . . ?

loop_
_geom_bond_atom_site_label_1
_geom_bond_atom_site_label_2
_geom_bond_distance
_geom_bond_site_symmetry_2
_geom_bond_publ_flag
Pb01 Cl1 2.781(4) . ?
Pb01 Cl2 2.660(3) . ?
Pb01 Cl3 2.829(3) . ?
Pb01 Cl4 2.970(4) . ?
C6 H6 0.9800 . ?
C6 N2 1.473(16) . ?
C6 C5 1.523(17) . ?
C6 C1 1.519(17) . ?
N2 H2A 0.8900 . ?
N2 H2B 0.8900 . ?
N2 H2C 0.8900 . ?
C5 H5A 0.9700 . ?
C5 H5B 0.9700 . ?
C5 C4 1.50(2) . ?
C3 H3A 0.9700 . ?
C3 H3B 0.9700 . ?
C3 C4 1.54(2) . ?
C3 C2 1.50(2) . ?
C1 H1 0.9800 . ?
C1 N1 1.482(17) . ?
C1 C2 1.514(18) . ?
C4 H4A 0.9700 . ?
C4 H4B 0.9700 . ?
N1 H1A 0.8900 . ?
N1 H1B 0.8900 . ?
N1 H1C 0.8900 . ?
C2 H2D 0.9700 . ?
C2 H2E 0.9700 . ?

loop_
_twin_individual_id
_twin_individual_mass_fraction_refined
1 0.893(16)
2 0.107(16)

loop_
_smtbx_masks_void_nr
_smtbx_masks_void_average_x
_smtbx_masks_void_average_y
_smtbx_masks_void_average_z
_smtbx_masks_void_volume
_smtbx_masks_void_count_electrons
_smtbx_masks_void_content
1 -0.577 0.186 0.250 291.5 91.7 ?
2 -0.608 0.069 0.750 291.5 102.3 ?
